data_2011775
loop_
_publ_author_name
'Cannon, Debbie'
'Glidewell, Christopher'
'Low, John N.'
'Quesada, Antonio'
'Wardell, James L.'

_publ_section_title
;
 Hydrogen bonding in <i>C</i>-methylated nitroanilines: three triclinic
 examples with <i>Z</i>' = 2 or 4
;
_journal_issue 2
_journal_name_full 'Acta Crystallographica Section C'
_journal_page_first 216
_journal_page_last 221
_journal_paper_doi 10.1107/S0108270100017984
_journal_volume 57
_journal_year 2001
_chemical_formula_moiety 'C7 H8 N2 O2'
_chemical_formula_sum 'C7 H8 N2 O2'
_chemical_formula_weight 152.15
_chemical_name_systematic
;
4-Methyl-2-nitroaniline
;
_space_group_IT_number 2
_symmetry_cell_setting triclinic
_symmetry_space_group_name_Hall '-P 1'
_symmetry_space_group_name_H-M 'P -1'
_cell_angle_alpha 79.766(17)
_cell_angle_beta 81.257(19)
_cell_angle_gamma 69.646(8)
_cell_formula_units_Z 4
_cell_length_a 7.8329(15)
_cell_length_b 7.990(2)
_cell_length_c 12.369(3)
_cell_measurement_reflns_used 11810
_cell_measurement_temperature 150(2)
_cell_measurement_theta_max 26.50
_cell_measurement_theta_min 3.02
_cell_volume 710.8(3)
_computing_cell_refinement 'DENZO (Otwinowski & Minor, 1997)'
_computing_data_collection 'KappaCCD Server Software (Nonius, 1997)'
_computing_data_reduction DENZO
_computing_molecular_graphics 'PLATON (Spek, 2000)'
_computing_publication_material 'SHELXL97  and PRPKAPPA (Ferguson, 1999)'
_computing_structure_refinement 'SHELXL97 (Sheldrick, 1997)'
_computing_structure_solution 'SHELXS97 (Sheldrick, 1997)'
_diffrn_ambient_temperature 150(2)
_diffrn_measured_fraction_theta_full .970
_diffrn_measured_fraction_theta_max .970
_diffrn_measurement_device_type KappaCCD
_diffrn_measurement_method '\f scans and \w scans with \k offsets'
_diffrn_radiation_monochromator graphite
_diffrn_radiation_source 'fine-focus sealed X-ray tube'
_diffrn_radiation_type 'Mo K\a'
_diffrn_radiation_wavelength .71073
_diffrn_reflns_av_R_equivalents .014
_diffrn_reflns_av_sigmaI/netI .201
_diffrn_reflns_limit_h_max 8
_diffrn_reflns_limit_h_min -9
_diffrn_reflns_limit_k_max 10
_diffrn_reflns_limit_k_min -8
_diffrn_reflns_limit_l_max 13
_diffrn_reflns_limit_l_min -15
_diffrn_reflns_number 22499
_diffrn_reflns_theta_full 26.50
_diffrn_reflns_theta_max 26.50
_diffrn_reflns_theta_min 3.02
_diffrn_standards_decay_% negligible
_exptl_absorpt_coefficient_mu .107
_exptl_absorpt_correction_T_max .995
_exptl_absorpt_correction_T_min .989
_exptl_absorpt_correction_type multi-scan
_exptl_absorpt_process_details '(SORTAV; Blessing, 1995, 1997)'
_exptl_crystal_colour red
_exptl_crystal_density_diffrn 1.422
_exptl_crystal_density_method 'not measured'
_exptl_crystal_description block
_exptl_crystal_F_000 320
_exptl_crystal_size_max .10
_exptl_crystal_size_mid .05
_exptl_crystal_size_min .05
_refine_diff_density_max .23
_refine_diff_density_min -.28
_refine_ls_extinction_method none
_refine_ls_goodness_of_fit_ref .833
_refine_ls_hydrogen_treatment constr
_refine_ls_matrix_type full
_refine_ls_number_parameters 201
_refine_ls_number_reflns 2849
_refine_ls_number_restraints 0
_refine_ls_restrained_S_all .833
_refine_ls_R_factor_all .244
_refine_ls_R_factor_gt .071
_refine_ls_shift/su_max .016
_refine_ls_shift/su_mean .002
_refine_ls_structure_factor_coef Fsqd
_refine_ls_weighting_details 'w = 1/[\s^2^(Fo^2^)+(0.0658P)^2^] where P=(Fo^2^+2Fc^2^)/3'
_refine_ls_weighting_scheme calc
_refine_ls_wR_factor_ref .174
_reflns_number_gt 988
_reflns_number_total 2849
_reflns_threshold_expression I>2\s(I)
_cod_data_source_file sk1437.cif
_cod_data_source_block I
_cod_original_sg_symbol_H-M P-1
_cod_database_code 2011775
_cod_database_fobs_code 2011775

loop_
_symmetry_equiv_pos_as_xyz
'x, y, z'
'-x, -y, -z'

loop_
_atom_site_label
_atom_site_fract_x
_atom_site_fract_y
_atom_site_fract_z
_atom_site_U_iso_or_equiv
_atom_site_adp_type
_atom_site_calc_flag
_atom_site_refinement_flags
_atom_site_occupancy
_atom_site_disorder_assembly
_atom_site_disorder_group
_atom_site_type_symbol
C11 .5024(5) .7393(5) -.1528(3) .0377(10) Uani d . 1 . . C
N11 .3515(4) .8855(4) -.1645(2) .0500(10) Uani d . 1 . . N
C12 .5877(5) .6730(5) -.0541(3) .0341(10) Uani d . 1 . . C
N12 .5215(5) .7586(4) .0417(3) .0431(9) Uani d . 1 . . N
O11 .3786(4) .8923(4) .0435(2) .0488(8) Uani d . 1 . . O
O12 .6058(4) .6990(4) .1257(2) .0563(9) Uani d . 1 . . O
C13 .7437(5) .5176(5) -.0483(3) .0384(10) Uani d . 1 . . C
C14 .8159(5) .4226(5) -.1342(3) .0426(11) Uani d . 1 . . C
C141 .9803(6) .2544(5) -.1284(3) .0568(13) Uani d . 1 . . C
C15 .7272(6) .4917(5) -.2330(3) .0466(11) Uani d . 1 . . C
C16 .5794(6) .6414(5) -.2416(3) .0443(11) Uani d . 1 . . C
N21 .3364(5) .9081(4) .3057(3) .0555(11) Uani d . 1 . . N
C21 .1956(6) 1.0524(5) .3327(3) .0415(11) Uani d . 1 . . C
C22 .1502(5) 1.1104(5) .4374(3) .0346(10) Uani d . 1 . . C
N22 .2575(5) 1.0122(4) .5270(3) .0443(9) Uani d . 1 . . N
O21 .3909(4) .8738(4) .5130(2) .0529(8) Uani d . 1 . . O
O22 .2122(4) 1.0671(4) .6182(2) .0571(9) Uani d . 1 . . O
C23 .0009(5) 1.2626(5) .4590(3) .0413(11) Uani d . 1 . . C
C24 -.1107(6) 1.3626(5) .3805(3) .0412(11) Uani d . 1 . . C
C241 -.2750(6) 1.5240(5) .4047(4) .0595(13) Uani d . 1 . . C
C25 -.0677(6) 1.3065(5) .2759(3) .0462(11) Uani d . 1 . . C
C26 .0769(6) 1.1604(5) .2528(3) .0460(12) Uani d . 1 . . C
H12 .3022 .9186 -.2276 .060 Uiso calc R 1 . . H
H11 .3022 .9479 -.1091 .060 Uiso calc R 1 . . H
H13 .8006 .4780 .0185 .046 Uiso calc R 1 . . H
H14A 1.0437 .2397 -.2025 .085 Uiso calc PR .50 . . H
H14B .9410 .1500 -.0990 .085 Uiso calc PR .50 . . H
H14C 1.0635 .2640 -.0799 .085 Uiso calc PR .50 . . H
H14D .9885 .1961 -.0518 .085 Uiso calc PR .50 . . H
H14E 1.0911 .2858 -.1553 .085 Uiso calc PR .50 . . H
H14F .9687 .1717 -.1744 .085 Uiso calc PR .50 . . H
H15 .7746 .4295 -.2954 .056 Uiso calc R 1 . . H
H16 .5260 .6815 -.3096 .053 Uiso calc R 1 . . H
H21 .4096 .8408 .3556 .067 Uiso calc R 1 . . H
H22 .3556 .8808 .2380 .067 Uiso calc R 1 . . H
H23 -.0233 1.2973 .5309 .050 Uiso calc R 1 . . H
H24A -.3467 1.5673 .3409 .089 Uiso calc PR .50 . . H
H24B -.2342 1.6198 .4195 .089 Uiso calc PR .50 . . H
H24C -.3510 1.4897 .4694 .089 Uiso calc PR .50 . . H
H24D -.2746 1.5506 .4790 .089 Uiso calc PR .50 . . H
H24E -.3870 1.4980 .4003 .089 Uiso calc PR .50 . . H
H24F -.2703 1.6282 .3504 .089 Uiso calc PR .50 . . H
H25 -.1429 1.3737 .2190 .055 Uiso calc R 1 . . H
H26 .0998 1.1290 .1801 .055 Uiso calc R 1 . . H

loop_
_atom_site_aniso_label
_atom_site_aniso_U_11
_atom_site_aniso_U_22
_atom_site_aniso_U_33
_atom_site_aniso_U_12
_atom_site_aniso_U_13
_atom_site_aniso_U_23
C11 .039(3) .031(2) .042(2) -.011(2) -.003(2) -.0031(18)
N11 .046(3) .049(2) .045(2) .002(2) -.0157(17) -.0081(16)
C12 .031(3) .031(2) .038(2) -.008(2) -.0004(19) -.0084(18)
N12 .045(3) .045(2) .038(2) -.013(2) -.0040(18) -.0042(17)
O11 .045(2) .0441(18) .0491(17) -.0020(16) -.0033(14) -.0134(13)
O12 .059(2) .066(2) .0405(17) -.0111(17) -.0116(15) -.0109(14)
C13 .034(3) .040(3) .041(2) -.012(2) -.004(2) -.0064(19)
C14 .034(3) .042(3) .048(3) -.011(2) .007(2) -.007(2)
C141 .041(3) .047(3) .074(3) -.004(2) .003(2) -.016(2)
C15 .050(3) .051(3) .042(3) -.019(2) .005(2) -.017(2)
C16 .050(3) .045(3) .036(2) -.011(2) -.007(2) -.0083(19)
N21 .057(3) .046(2) .056(2) -.003(2) -.0042(19) -.0162(17)
C21 .043(3) .032(3) .046(3) -.013(2) .002(2) -.0045(19)
C22 .034(3) .037(2) .034(2) -.015(2) -.0042(19) -.0021(18)
N22 .044(3) .040(2) .045(2) -.0093(19) -.0091(18) -.0012(17)
O21 .039(2) .0386(18) .068(2) .0043(16) -.0109(15) -.0034(14)
O22 .065(2) .061(2) .0401(17) -.0120(16) -.0124(15) -.0082(15)
C23 .038(3) .043(3) .038(2) -.006(2) -.005(2) -.0068(19)
C24 .040(3) .041(3) .042(3) -.014(2) -.005(2) -.003(2)
C241 .041(3) .048(3) .078(3) .000(2) -.007(2) -.010(2)
C25 .046(3) .044(3) .047(3) -.011(2) -.016(2) -.001(2)
C26 .051(3) .050(3) .038(2) -.018(3) -.005(2) -.006(2)

loop_
_atom_type_symbol
_atom_type_description
_atom_type_scat_dispersion_real
_atom_type_scat_dispersion_imag
_atom_type_scat_source
C C .0033 .0016 'International Tables Vol C Tables 4.2.6.8 and 6.1.1.4'
H H .0000 .0000 'International Tables Vol C Tables 4.2.6.8 and 6.1.1.4'
N N .0061 .0033 'International Tables Vol C Tables 4.2.6.8 and 6.1.1.4'
O O .0106 .0060 'International Tables Vol C Tables 4.2.6.8 and 6.1.1.4'

loop_
_geom_angle_atom_site_label_1
_geom_angle_atom_site_label_2
_geom_angle_atom_site_label_3
_geom_angle
_geom_angle_publ_flag
N11 C11 C16 119.4(4) no
N11 C11 C12 124.0(4) no
C16 C11 C12 116.6(4) no
C11 N11 H11 120.0 no
C11 N11 H12 120.0 no
H11 N11 H12 120.0 no
C13 C12 C11 120.5(4) no
C13 C12 N12 117.6(3) no
C11 C12 N12 121.9(4) no
O12 N12 O11 119.8(3) no
O12 N12 C12 119.5(3) no
O11 N12 C12 120.7(3) no
C14 C13 C12 122.6(4) no
C14 C13 H13 118.7 no
C12 C13 H13 118.7 no
C13 C14 C15 116.0(4) no
C13 C14 C141 123.1(4) no
C15 C14 C141 120.9(4) no
C14 C141 H14A 109.5 no
C14 C141 H14B 109.5 no
H14A C141 H14B 109.5 no
C14 C141 H14C 109.5 no
H14A C141 H14C 109.5 no
H14B C141 H14C 109.5 no
C14 C141 H14D 109.5 no
H14A C141 H14D 141.1 no
H14B C141 H14D 56.3 no
H14C C141 H14D 56.3 no
C14 C141 H14E 109.5 no
H14A C141 H14E 56.3 no
H14B C141 H14E 141.1 no
H14C C141 H14E 56.3 no
H14D C141 H14E 109.5 no
C14 C141 H14F 109.5 no
H14A C141 H14F 56.3 no
H14B C141 H14F 56.3 no
H14C C141 H14F 141.1 no
H14D C141 H14F 109.5 no
H14E C141 H14F 109.5 no
C16 C15 C14 122.9(4) no
C16 C15 H15 118.6 no
C14 C15 H15 118.6 no
C15 C16 C11 121.5(4) no
C15 C16 H16 119.2 no
C11 C16 H16 119.2 no
C21 N21 H21 120.0 no
C21 N21 H22 120.0 no
H21 N21 H22 120.0 no
N21 C21 C22 125.6(4) no
N21 C21 C26 120.1(4) no
C22 C21 C26 114.3(4) no
C23 C22 C21 122.1(4) no
C23 C22 N22 117.5(3) no
C21 C22 N22 120.4(4) no
O22 N22 O21 121.3(3) no
O22 N22 C22 118.3(3) no
O21 N22 C22 120.3(3) no
C24 C23 C22 122.0(4) no
C24 C23 H23 119.0 no
C22 C23 H23 119.0 no
C23 C24 C25 116.6(4) no
C23 C24 C241 122.0(4) no
C25 C24 C241 121.4(4) no
C24 C241 H24A 109.5 no
C24 C241 H24B 109.5 no
H24A C241 H24B 109.5 no
C24 C241 H24C 109.5 no
H24A C241 H24C 109.5 no
H24B C241 H24C 109.5 no
C24 C241 H24D 109.5 no
H24A C241 H24D 141.1 no
H24B C241 H24D 56.3 no
H24C C241 H24D 56.3 no
C24 C241 H24E 109.5 no
H24A C241 H24E 56.3 no
H24B C241 H24E 141.1 no
H24C C241 H24E 56.3 no
H24D C241 H24E 109.5 no
C24 C241 H24F 109.5 no
H24A C241 H24F 56.3 no
H24B C241 H24F 56.3 no
H24C C241 H24F 141.1 no
H24D C241 H24F 109.5 no
H24E C241 H24F 109.5 no
C26 C25 C24 122.5(4) no
C26 C25 H25 118.8 no
C24 C25 H25 118.8 no
C25 C26 C21 122.5(4) no
C25 C26 H26 118.8 no
C21 C26 H26 118.8 no

loop_
_geom_bond_atom_site_label_1
_geom_bond_atom_site_label_2
_geom_bond_site_symmetry_2
_geom_bond_distance
_geom_bond_publ_flag
C11 C12 . 1.411(5) y
C12 C13 . 1.407(5) y
C13 C14 . 1.352(5) y
C13 H13 . .9500 no
C14 C15 . 1.426(5) y
C14 C141 . 1.503(5) no
C141 H14A . .9800 no
C141 H14B . .9800 no
C141 H14C . .9800 no
C141 H14D . .9800 no
C141 H14E . .9800 no
C141 H14F . .9800 no
C15 C16 . 1.346(5) y
C15 H15 . .9500 no
C16 C11 . 1.399(5) y
C16 H16 . .9500 no
C11 N11 . 1.347(4) y
N11 H12 . .8800 no
N11 H11 . .8800 no
C12 N12 . 1.413(4) y
N12 O11 . 1.250(4) y
N12 O12 . 1.247(4) y
C21 C22 . 1.406(5) y
C22 C23 . 1.396(5) y
C23 C24 . 1.357(5) y
C23 H23 . .9500 no
C24 C25 . 1.399(5) y
C24 C241 . 1.508(5) no
C241 H24A . .9800 no
C241 H24B . .9800 no
C241 H24C . .9800 no
C241 H24D . .9800 no
C241 H24E . .9800 no
C241 H24F . .9800 no
C25 C26 . 1.352(5) y
C25 H25 . .9500 no
C26 C21 . 1.416(5) y
C26 H26 . .9500 no
C21 N21 . 1.341(5) y
N21 H21 . .8800 no
N21 H22 . .8800 no
C22 N22 . 1.437(5) y
N22 O21 . 1.247(4) y
N22 O22 . 1.239(4) y

loop_
_geom_hbond_atom_site_label_D
_geom_hbond_atom_site_label_H
_geom_hbond_atom_site_label_A
_geom_hbond_site_symmetry_A
_geom_hbond_distance_DH
_geom_hbond_distance_HA
_geom_hbond_distance_DA
_geom_hbond_angle_DHA
_geom_hbond_publ_flag
N11 H11 O11 . .88 1.99 2.625(4) 128 y
N21 H21 O21 . .88 1.99 2.614(4) 127 y
N11 H12 O22 1_554 .88 2.14 2.987(4) 162 y
N21 H22 O11 . .88 2.37 3.230(4) 165 y
N21 H22 O12 . .88 2.41 3.105(5) 137 y
C16 H16 O21 1_554 .95 2.58 3.505(5) 164 y

loop_
_geom_torsion_atom_site_label_1
_geom_torsion_atom_site_label_2
_geom_torsion_atom_site_label_3
_geom_torsion_atom_site_label_4
_geom_torsion
_geom_torsion_publ_flag
N11 C11 C12 C13 179.0(4) no
C16 C11 C12 C13 1.0(6) no
N11 C11 C12 N12 -1.1(6) no
C16 C11 C12 N12 -179.2(3) no
C13 C12 N12 O12 2.7(5) no
C11 C12 N12 O12 -177.2(3) no
C13 C12 N12 O11 -176.7(3) no
C11 C12 N12 O11 3.4(6) no
C11 C12 C13 C14 -1.9(6) no
N12 C12 C13 C14 178.3(4) no
C12 C13 C14 C15 1.6(6) no
C12 C13 C14 C141 -178.8(4) no
C13 C14 C15 C16 -.6(6) no
C141 C14 C15 C16 179.8(4) no
C14 C15 C16 C11 -.1(6) no
N11 C11 C16 C15 -178.2(4) no
C12 C11 C16 C15 .0(6) no
N21 C21 C22 C23 180.0(19) no
C26 C21 C22 C23 -.4(5) no
N21 C21 C22 N22 -.4(6) no
C26 C21 C22 N22 179.2(3) no
C23 C22 N22 O22 .1(5) no
C21 C22 N22 O22 -179.5(3) no
C23 C22 N22 O21 179.0(4) no
C21 C22 N22 O21 -.6(5) no
C21 C22 C23 C24 .8(6) no
N22 C22 C23 C24 -178.9(3) no
C22 C23 C24 C25 -.6(6) no
C22 C23 C24 C241 178.2(4) no
C23 C24 C25 C26 .1(6) no
C241 C24 C25 C26 -178.7(4) no
C24 C25 C26 C21 .2(6) no
N21 C21 C26 C25 179.6(4) no
C22 C21 C26 C25 -.1(6) no
